data_4037089
loop_
_publ_author_name
'Liu, Yang'
'Zhang, Qian'
'Guo, Qing-Hui'
'Wang, Mei-Xiang'

_publ_section_title
;
 Synthesis of Functionalized Azacalix[1]arene[3]pyridine Macrocycles from
 Cu(II)-Mediated Direct Amination Reactions of Arene through High Valent
 Arylcopper(III) Intermediates.
;
_journal_issue 21
_journal_name_full 'The Journal of organic chemistry'
_journal_page_first 10404
_journal_page_last 10410
_journal_paper_doi 10.1021/acs.joc.6b01448
_journal_volume 81
_journal_year 2016
_chemical_formula_moiety 'C32 H28 N8 O3 S'
_chemical_formula_sum 'C32 H28 N8 O3 S'
_chemical_formula_weight 604.68
_space_group_crystal_system monoclinic
_space_group_IT_number 14
_space_group_name_Hall '-P 2ybc'
_space_group_name_H-M_alt 'P 1 21/c 1'
_atom_sites_solution_hydrogens geom
_atom_sites_solution_primary direct
_audit_creation_date 2016-06-12
_audit_creation_method
;
Olex2 1.2
(compiled 2016.02.19 svn.r3266 for OlexSys, GUI svn.r5155)
;
_cell_angle_alpha 90
_cell_angle_beta 91.871(3)
_cell_angle_gamma 90
_cell_formula_units_Z 4
_cell_length_a 12.910(3)
_cell_length_b 10.520(2)
_cell_length_c 20.591(5)
_cell_measurement_reflns_used 8247
_cell_measurement_temperature 173.1500
_cell_measurement_theta_max 27.4847
_cell_measurement_theta_min 1.8353
_cell_volume 2795.0(11)
_computing_cell_refinement 'CrystalClear (Rigaku Inc., 2007)'
_computing_data_collection 'CrystalClear (Rigaku Inc., 2007)'
_computing_data_reduction 'CrystalClear (Rigaku Inc., 2007)'
_computing_molecular_graphics 'Olex2 (Dolomanov et al., 2009)'
_computing_publication_material 'CIFTAB (Sheldrick, 2013)'
_computing_structure_refinement 'SHELXL (Sheldrick, 2014)'
_computing_structure_solution
;
'SHELXT (Sheldrick, 2014)'
;
_diffrn_ambient_temperature 173.1500
_diffrn_detector_area_resol_mean 28.5714
_diffrn_measured_fraction_theta_full 0.993
_diffrn_measured_fraction_theta_max 0.992
_diffrn_measurement_details
;
scan:
	Number of images: 360
	           Slice: -110.0000 - 70.0000
	     Image width: 0.5000
	        Exp time: 13.0000
	   Rotation axis: Omega
	           Omega: 0.0000
	             Chi: 45.0000
	             Phi: 180.0000
	             XTD: 45.0458
	          2theta: -19.7499
scan:
	Number of images: 210
	           Slice: -83.7500 - 21.2500
	     Image width: 0.5000
	        Exp time: 13.0000
	   Rotation axis: Omega
	           Omega: 0.0000
	             Chi: 45.0000
	             Phi: 0.0000
	             XTD: 45.0458
	          2theta: -19.7499
;
_diffrn_measurement_device
;
Saturn724+ (2x2 bin mode)
;
_diffrn_measurement_device_details
;
AFC10: Fixed Chi 2 circle
;
_diffrn_measurement_device_type 'Saturn724+ CCD'
_diffrn_measurement_method '\w scans at fixed \c = 45\%'
_diffrn_orient_matrix_type d*Trek
_diffrn_orient_matrix_UB_11 0.0358
_diffrn_orient_matrix_UB_12 0.0549
_diffrn_orient_matrix_UB_13 0.0414
_diffrn_orient_matrix_UB_21 0.0553
_diffrn_orient_matrix_UB_22 -0.0662
_diffrn_orient_matrix_UB_23 0.0400
_diffrn_orient_matrix_UB_31 0.0332
_diffrn_orient_matrix_UB_32 0.0068
_diffrn_orient_matrix_UB_33 -0.0348
_diffrn_radiation_detector CCD
_diffrn_radiation_monochromator 'Graphite Monochromator'
_diffrn_radiation_type MoK\a
_diffrn_radiation_wavelength 0.71073
_diffrn_reflns_av_R_equivalents 0.0293
_diffrn_reflns_av_unetI/netI 0.0353
_diffrn_reflns_Laue_measured_fraction_full 0.993
_diffrn_reflns_Laue_measured_fraction_max 0.992
_diffrn_reflns_limit_h_max 16
_diffrn_reflns_limit_h_min -16
_diffrn_reflns_limit_k_max 13
_diffrn_reflns_limit_k_min -13
_diffrn_reflns_limit_l_max 26
_diffrn_reflns_limit_l_min -25
_diffrn_reflns_number 16725
_diffrn_reflns_point_group_measured_fraction_full 0.993
_diffrn_reflns_point_group_measured_fraction_max 0.992
_diffrn_reflns_theta_full 26.000
_diffrn_reflns_theta_max 27.502
_diffrn_reflns_theta_min 1.578
_diffrn_source 'Sealed Tube'
_diffrn_source_current 30.0000
_diffrn_source_power 1.5000
_diffrn_source_voltage 50.0000
_exptl_absorpt_coefficient_mu 0.168
_exptl_absorpt_correction_T_max 1.0000
_exptl_absorpt_correction_T_min 0.83544
_exptl_absorpt_correction_type multi-scan
_exptl_absorpt_process_details 'CrystalClear (Rigaku Inc., 2007)'
_exptl_crystal_colour yellow
_exptl_crystal_colour_primary yellow
_exptl_crystal_density_diffrn 1.437
_exptl_crystal_description block
_exptl_crystal_F_000 1264
_exptl_crystal_size_max 0.268
_exptl_crystal_size_mid 0.265
_exptl_crystal_size_min 0.205
_refine_diff_density_max 0.275
_refine_diff_density_min -0.360
_refine_diff_density_rms 0.045
_refine_ls_extinction_method none
_refine_ls_goodness_of_fit_ref 1.126
_refine_ls_hydrogen_treatment constr
_refine_ls_matrix_type full
_refine_ls_number_parameters 401
_refine_ls_number_reflns 6364
_refine_ls_number_restraints 0
_refine_ls_restrained_S_all 1.126
_refine_ls_R_factor_all 0.0545
_refine_ls_R_factor_gt 0.0489
_refine_ls_shift/su_max 0.001
_refine_ls_shift/su_mean 0.000
_refine_ls_structure_factor_coef Fsqd
_refine_ls_weighting_details 'w=1/[\s^2^(Fo^2^)+(0.0409P)^2^+1.4624P] where P=(Fo^2^+2Fc^2^)/3'
_refine_ls_weighting_scheme calc
_refine_ls_wR_factor_gt 0.1103
_refine_ls_wR_factor_ref 0.1134
_reflns_Friedel_coverage 0.000
_reflns_number_gt 5856
_reflns_number_total 6364
_reflns_threshold_expression 'I > 2\s(I)'
_cod_data_source_file jo6b01448_si_004.cif
_cod_data_source_block y
_cod_database_code 4037089
_shelxl_version_number 2013-4
_shelx_space_group_comment
;
The symmetry employed for this shelxl refinement is uniquely defined
by the following loop, which should always be used as a source of
symmetry information in preference to the above space-group names.
They are only intended as comments.
;
_diffrn_number_total 6722
_olex2_refinement_description
;
1. Fixed Uiso
 At 1.2 times of:
  All C(H) groups
 At 1.5 times of:
  All C(H,H,H) groups
2.a Aromatic/amide H refined with riding coordinates:
 C3(H3), C4(H4), C5(H5), C8(H8), C9(H9), C10(H10), C13(H13), C14(H14),
 C15(H15), C18(H18), C19(H19), C20(H20), C28(H28), C29(H29), C30(H30), C31(H31)
2.b Idealised Me refined as rotating group:
 C22(H22A,H22B,H22C), C23(H23A,H23B,H23C), C24(H24A,H24B,H24C), C25(H25A,H25B,
 H25C)
;
_olex2_submission_special_instructions 'No special instructions were received'

loop_
_space_group_symop_operation_xyz
'x, y, z'
'-x, y+1/2, -z+1/2'
'-x, -y, -z'
'x, -y-1/2, z-1/2'

loop_
_atom_site_label
_atom_site_type_symbol
_atom_site_fract_x
_atom_site_fract_y
_atom_site_fract_z
_atom_site_U_iso_or_equiv
_atom_site_adp_type
_atom_site_occupancy
_atom_site_site_symmetry_order
_atom_site_calc_flag
_atom_site_refinement_flags_posn
S1 S 0.76011(3) 0.85804(4) 0.46215(2) 0.02613(11) Uani 1 1 d .
O1 O 0.84218(9) 0.98974(13) 0.62483(6) 0.0322(3) Uani 1 1 d .
O2 O 0.82071(11) 0.74937(12) 0.44594(6) 0.0352(3) Uani 1 1 d .
O3 O 0.65785(10) 0.86861(14) 0.43448(6) 0.0373(3) Uani 1 1 d .
N1 N 0.75464(10) 0.87653(14) 0.54341(6) 0.0240(3) Uani 1 1 d .
N2 N 0.62374(11) 1.06835(13) 0.59110(7) 0.0262(3) Uani 1 1 d .
N3 N 0.66549(11) 1.07372(13) 0.69996(7) 0.0241(3) Uani 1 1 d .
N4 N 0.71633(11) 1.05627(14) 0.80750(7) 0.0280(3) Uani 1 1 d .
N5 N 0.79196(11) 0.85854(14) 0.78291(7) 0.0258(3) Uani 1 1 d .
N6 N 0.87196(11) 0.66728(14) 0.75216(7) 0.0297(3) Uani 1 1 d .
N7 N 0.79388(11) 0.63975(13) 0.65027(7) 0.0251(3) Uani 1 1 d .
N8 N 0.69950(12) 0.61889(14) 0.55493(7) 0.0290(3) Uani 1 1 d .
C1 C 0.66117(12) 0.84252(16) 0.57516(7) 0.0220(3) Uani 1 1 d .
C2 C 0.63330(13) 0.71452(16) 0.57980(8) 0.0246(3) Uani 1 1 d .
C3 C 0.54073(14) 0.68312(17) 0.60809(8) 0.0297(4) Uani 1 1 d .
H3 H 0.5206 0.5984 0.6105 0.036 Uiso 1 1 calc R
C4 C 0.47829(14) 0.77661(18) 0.63269(8) 0.0308(4) Uani 1 1 d .
H4 H 0.4168 0.7544 0.6521 0.037 Uiso 1 1 calc R
C5 C 0.50641(13) 0.90319(18) 0.62871(8) 0.0274(4) Uani 1 1 d .
H5 H 0.4643 0.9656 0.6459 0.033 Uiso 1 1 calc R
C6 C 0.59732(12) 0.93740(16) 0.59907(7) 0.0229(3) Uani 1 1 d .
C7 C 0.65396(13) 1.13930(16) 0.64478(8) 0.0253(3) Uani 1 1 d .
C8 C 0.67560(16) 1.26909(17) 0.64073(9) 0.0350(4) Uani 1 1 d .
H8 H 0.6634 1.3142 0.6024 0.042 Uiso 1 1 calc R
C9 C 0.71572(17) 1.32747(18) 0.69590(10) 0.0385(5) Uani 1 1 d .
H9 H 0.7322 1.4135 0.6946 0.046 Uiso 1 1 calc R
C10 C 0.73191(15) 1.26075(18) 0.75292(9) 0.0341(4) Uani 1 1 d .
H10 H 0.7596 1.2998 0.7901 0.041 Uiso 1 1 calc R
C11 C 0.70503(13) 1.13213(16) 0.75269(8) 0.0254(3) Uani 1 1 d .
C12 C 0.70540(13) 0.92157(16) 0.79702(8) 0.0260(3) Uani 1 1 d .
C13 C 0.60906(14) 0.86735(18) 0.80022(8) 0.0303(4) Uani 1 1 d .
H13 H 0.5516 0.9155 0.8108 0.036 Uiso 1 1 calc R
C14 C 0.59993(14) 0.73842(18) 0.78713(9) 0.0314(4) Uani 1 1 d .
H14 H 0.5360 0.6980 0.7890 0.038 Uiso 1 1 calc R
C15 C 0.68700(14) 0.67139(17) 0.77130(8) 0.0292(4) Uani 1 1 d .
H15 H 0.6830 0.5849 0.7623 0.035 Uiso 1 1 calc R
C16 C 0.78114(13) 0.73533(16) 0.76898(8) 0.0261(3) Uani 1 1 d .
C17 C 0.87412(13) 0.61243(15) 0.69042(9) 0.0261(3) Uani 1 1 d .
C18 C 0.95385(14) 0.53082(17) 0.67232(10) 0.0343(4) Uani 1 1 d .
H18 H 1.0094 0.5123 0.7006 0.041 Uiso 1 1 calc R
C19 C 0.94670(15) 0.47903(18) 0.61075(10) 0.0374(4) Uani 1 1 d .
H19 H 0.9992 0.4257 0.5971 0.045 Uiso 1 1 calc R
C20 C 0.86375(15) 0.50439(17) 0.56897(9) 0.0329(4) Uani 1 1 d .
H20 H 0.8587 0.4688 0.5277 0.039 Uiso 1 1 calc R
C21 C 0.78722(13) 0.58638(15) 0.59159(8) 0.0260(3) Uani 1 1 d .
C22 C 0.59840(14) 1.12983(18) 0.52929(9) 0.0316(4) Uani 1 1 d .
H22A H 0.5820 1.0664 0.4971 0.047 Uiso 1 1 calc GR
H22B H 0.6567 1.1789 0.5159 0.047 Uiso 1 1 calc GR
H22C H 0.5398 1.1848 0.5341 0.047 Uiso 1 1 calc GR
C23 C 0.78601(15) 1.0971(2) 0.86030(9) 0.0356(4) Uani 1 1 d .
H23A H 0.8479 1.1319 0.8428 0.053 Uiso 1 1 calc GR
H23B H 0.8036 1.0256 0.8875 0.053 Uiso 1 1 calc GR
H23C H 0.7525 1.1608 0.8856 0.053 Uiso 1 1 calc GR
C24 C 0.96937(15) 0.7002(2) 0.78547(10) 0.0402(5) Uani 1 1 d .
H24A H 1.0110 0.6252 0.7911 0.060 Uiso 1 1 calc GR
H24B H 0.9556 0.7360 0.8272 0.060 Uiso 1 1 calc GR
H24C H 1.0058 0.7612 0.7601 0.060 Uiso 1 1 calc GR
C25 C 0.66144(17) 0.5427(2) 0.50035(10) 0.0408(5) Uani 1 1 d .
H25A H 0.7057 0.5544 0.4642 0.061 Uiso 1 1 calc GR
H25B H 0.5922 0.5686 0.4882 0.061 Uiso 1 1 calc GR
H25C H 0.6613 0.4546 0.5126 0.061 Uiso 1 1 calc GR
C26 C 0.82186(12) 0.97338(16) 0.56834(8) 0.0252(3) Uani 1 1 d .
C27 C 0.86481(12) 1.04430(16) 0.51277(9) 0.0264(3) Uani 1 1 d .
C28 C 0.92959(14) 1.14922(17) 0.51701(10) 0.0327(4) Uani 1 1 d .
H28 H 0.9482 1.1849 0.5570 0.039 Uiso 1 1 calc R
C29 C 0.96582(14) 1.19952(19) 0.45969(11) 0.0388(5) Uani 1 1 d .
H29 H 1.0084 1.2709 0.4613 0.047 Uiso 1 1 calc R
C30 C 0.93953(15) 1.14497(19) 0.40000(10) 0.0387(5) Uani 1 1 d .
H30 H 0.9664 1.1792 0.3625 0.046 Uiso 1 1 calc R
C31 C 0.87412(14) 1.04069(19) 0.39513(9) 0.0335(4) Uani 1 1 d .
H31 H 0.8563 1.0040 0.3552 0.040 Uiso 1 1 calc R
C32 C 0.83667(13) 0.99386(16) 0.45268(8) 0.0266(4) Uani 1 1 d .

loop_
_atom_site_aniso_label
_atom_site_aniso_U_11
_atom_site_aniso_U_22
_atom_site_aniso_U_33
_atom_site_aniso_U_23
_atom_site_aniso_U_13
_atom_site_aniso_U_12
S1 0.0276(2) 0.0302(2) 0.0207(2) -0.00222(16) 0.00287(15) -0.00330(17)
O1 0.0274(6) 0.0423(7) 0.0266(6) -0.0080(5) -0.0004(5) -0.0026(6)
O2 0.0442(8) 0.0313(7) 0.0308(7) -0.0061(5) 0.0105(6) -0.0004(6)
O3 0.0314(7) 0.0544(9) 0.0259(7) -0.0023(6) -0.0032(5) -0.0070(6)
N1 0.0236(7) 0.0282(7) 0.0202(7) -0.0031(5) 0.0024(5) -0.0043(6)
N2 0.0330(7) 0.0221(7) 0.0234(7) 0.0031(5) -0.0016(6) 0.0000(6)
N3 0.0260(7) 0.0216(7) 0.0247(7) -0.0008(5) 0.0032(5) 0.0000(6)
N4 0.0336(8) 0.0261(7) 0.0243(7) -0.0052(6) -0.0010(6) -0.0025(6)
N5 0.0304(7) 0.0268(7) 0.0200(7) 0.0011(5) -0.0012(5) -0.0008(6)
N6 0.0273(7) 0.0295(8) 0.0319(8) -0.0019(6) -0.0046(6) 0.0020(6)
N7 0.0282(7) 0.0203(7) 0.0270(7) -0.0005(5) 0.0017(6) 0.0001(6)
N8 0.0366(8) 0.0250(7) 0.0253(7) -0.0059(6) -0.0009(6) -0.0002(6)
C1 0.0220(7) 0.0269(8) 0.0172(7) 0.0014(6) -0.0004(6) -0.0025(6)
C2 0.0284(8) 0.0260(8) 0.0191(8) -0.0008(6) -0.0015(6) -0.0003(7)
C3 0.0345(9) 0.0284(9) 0.0262(8) 0.0026(7) 0.0009(7) -0.0100(7)
C4 0.0254(8) 0.0403(10) 0.0269(9) 0.0017(7) 0.0039(7) -0.0080(8)
C5 0.0241(8) 0.0338(9) 0.0244(8) -0.0009(7) 0.0020(6) 0.0007(7)
C6 0.0245(8) 0.0249(8) 0.0191(7) 0.0013(6) -0.0018(6) -0.0005(6)
C7 0.0267(8) 0.0225(8) 0.0270(8) 0.0004(6) 0.0053(6) 0.0015(7)
C8 0.0472(11) 0.0233(9) 0.0350(10) 0.0054(7) 0.0072(8) -0.0020(8)
C9 0.0530(12) 0.0219(9) 0.0413(11) -0.0036(8) 0.0129(9) -0.0088(8)
C10 0.0397(10) 0.0286(9) 0.0346(10) -0.0083(7) 0.0085(8) -0.0087(8)
C11 0.0253(8) 0.0254(8) 0.0257(8) -0.0044(6) 0.0065(6) -0.0015(7)
C12 0.0332(9) 0.0282(9) 0.0166(7) 0.0000(6) 0.0004(6) -0.0012(7)
C13 0.0312(9) 0.0342(9) 0.0259(9) -0.0003(7) 0.0061(7) 0.0006(8)
C14 0.0322(9) 0.0349(10) 0.0274(9) 0.0019(7) 0.0051(7) -0.0094(8)
C15 0.0363(9) 0.0254(8) 0.0260(8) 0.0007(7) 0.0024(7) -0.0048(7)
C16 0.0309(9) 0.0279(8) 0.0196(8) 0.0013(6) -0.0008(6) 0.0015(7)
C17 0.0273(8) 0.0191(8) 0.0321(9) 0.0016(6) 0.0014(7) -0.0024(7)
C18 0.0308(9) 0.0257(9) 0.0465(11) 0.0014(8) 0.0000(8) 0.0031(7)
C19 0.0367(10) 0.0251(9) 0.0509(12) -0.0034(8) 0.0106(9) 0.0047(8)
C20 0.0406(10) 0.0241(9) 0.0345(10) -0.0043(7) 0.0094(8) 0.0004(8)
C21 0.0316(9) 0.0172(7) 0.0296(9) 0.0005(6) 0.0053(7) -0.0026(7)
C22 0.0332(9) 0.0329(10) 0.0286(9) 0.0084(7) -0.0014(7) 0.0002(8)
C23 0.0358(10) 0.0403(11) 0.0304(10) -0.0085(8) -0.0035(8) -0.0014(8)
C24 0.0331(10) 0.0453(12) 0.0418(11) -0.0037(9) -0.0073(8) -0.0019(9)
C25 0.0527(12) 0.0358(10) 0.0335(10) -0.0127(8) -0.0044(9) -0.0025(9)
C26 0.0198(7) 0.0279(9) 0.0280(9) -0.0030(7) 0.0010(6) 0.0000(7)
C27 0.0217(8) 0.0258(8) 0.0318(9) 0.0013(7) 0.0017(6) 0.0025(7)
C28 0.0260(9) 0.0260(9) 0.0459(11) 0.0020(8) -0.0015(8) 0.0003(7)
C29 0.0277(9) 0.0288(10) 0.0601(13) 0.0143(9) 0.0025(9) -0.0004(8)
C30 0.0332(10) 0.0376(11) 0.0456(12) 0.0189(9) 0.0075(8) 0.0047(8)
C31 0.0322(9) 0.0373(10) 0.0311(9) 0.0086(8) 0.0057(7) 0.0074(8)
C32 0.0237(8) 0.0261(8) 0.0303(9) 0.0040(7) 0.0034(7) 0.0019(7)

loop_
_atom_type_symbol
_atom_type_description
_atom_type_scat_dispersion_real
_atom_type_scat_dispersion_imag
_atom_type_scat_source
C C 0.0033 0.0016 'International Tables Vol C Tables 4.2.6.8 and 6.1.1.4'
H H 0.0000 0.0000 'International Tables Vol C Tables 4.2.6.8 and 6.1.1.4'
N N 0.0061 0.0033 'International Tables Vol C Tables 4.2.6.8 and 6.1.1.4'
O O 0.0106 0.0060 'International Tables Vol C Tables 4.2.6.8 and 6.1.1.4'
S S 0.1246 0.1234 'International Tables Vol C Tables 4.2.6.8 and 6.1.1.4'

loop_
_geom_angle_atom_site_label_1
_geom_angle_atom_site_label_2
_geom_angle_atom_site_label_3
_geom_angle
O2 S1 N1 111.35(8)
O2 S1 C32 108.11(8)
O3 S1 O2 118.39(8)
O3 S1 N1 108.61(7)
O3 S1 C32 114.24(8)
N1 S1 C32 93.35(8)
C1 N1 S1 119.04(11)
C26 N1 S1 113.28(11)
C26 N1 C1 121.70(13)
C6 N2 C22 118.74(14)
C7 N2 C6 119.45(14)
C7 N2 C22 120.65(14)
C7 N3 C11 118.95(15)
C11 N4 C12 115.94(13)
C11 N4 C23 119.02(15)
C12 N4 C23 117.29(15)
C16 N5 C12 116.45(15)
C16 N6 C24 118.09(15)
C17 N6 C16 117.99(14)
C17 N6 C24 119.00(15)
C21 N7 C17 119.76(15)
C2 N8 C25 118.41(15)
C21 N8 C2 117.90(14)
C21 N8 C25 122.39(15)
C2 C1 N1 119.53(15)
C6 C1 N1 119.83(15)
C6 C1 C2 120.60(15)
C1 C2 N8 119.77(15)
C3 C2 N8 121.18(16)
C3 C2 C1 119.05(16)
C2 C3 H3 119.8
C4 C3 C2 120.45(16)
C4 C3 H3 119.8
C3 C4 H4 119.8
C3 C4 C5 120.49(16)
C5 C4 H4 119.8
C4 C5 H5 119.9
C4 C5 C6 120.19(16)
C6 C5 H5 119.9
C1 C6 N2 120.21(14)
C5 C6 N2 120.57(15)
C5 C6 C1 119.19(15)
N2 C7 C8 122.21(16)
N3 C7 N2 115.06(15)
N3 C7 C8 122.66(16)
C7 C8 H8 121.4
C9 C8 C7 117.21(17)
C9 C8 H8 121.4
C8 C9 H9 119.4
C8 C9 C10 121.20(17)
C10 C9 H9 119.4
C9 C10 H10 121.3
C9 C10 C11 117.36(17)
C11 C10 H10 121.3
N3 C11 N4 115.13(15)
N3 C11 C10 122.50(16)
N4 C11 C10 122.36(16)
N5 C12 N4 116.19(15)
N5 C12 C13 124.66(17)
C13 C12 N4 119.12(16)
C12 C13 H13 121.0
C12 C13 C14 117.95(17)
C14 C13 H13 121.0
C13 C14 H14 120.6
C15 C14 C13 118.85(17)
C15 C14 H14 120.6
C14 C15 H15 120.6
C14 C15 C16 118.81(17)
C16 C15 H15 120.6
N5 C16 N6 117.31(15)
N5 C16 C15 123.22(16)
C15 C16 N6 119.45(16)
N6 C17 C18 122.14(16)
N7 C17 N6 115.87(15)
N7 C17 C18 121.97(17)
C17 C18 H18 121.3
C19 C18 C17 117.31(17)
C19 C18 H18 121.3
C18 C19 H19 119.2
C20 C19 C18 121.63(18)
C20 C19 H19 119.2
C19 C20 H20 121.5
C19 C20 C21 116.96(17)
C21 C20 H20 121.5
N7 C21 N8 114.72(15)
N7 C21 C20 122.34(16)
N8 C21 C20 122.94(16)
N2 C22 H22A 109.5
N2 C22 H22B 109.5
N2 C22 H22C 109.5
H22A C22 H22B 109.5
H22A C22 H22C 109.5
H22B C22 H22C 109.5
N4 C23 H23A 109.5
N4 C23 H23B 109.5
N4 C23 H23C 109.5
H23A C23 H23B 109.5
H23A C23 H23C 109.5
H23B C23 H23C 109.5
N6 C24 H24A 109.5
N6 C24 H24B 109.5
N6 C24 H24C 109.5
H24A C24 H24B 109.5
H24A C24 H24C 109.5
H24B C24 H24C 109.5
N8 C25 H25A 109.5
N8 C25 H25B 109.5
N8 C25 H25C 109.5
H25A C25 H25B 109.5
H25A C25 H25C 109.5
H25B C25 H25C 109.5
O1 C26 N1 124.43(16)
O1 C26 C27 126.87(16)
N1 C26 C27 108.64(14)
C28 C27 C26 126.16(16)
C32 C27 C26 113.69(15)
C32 C27 C28 120.13(17)
C27 C28 H28 121.0
C27 C28 C29 117.99(19)
C29 C28 H28 121.0
C28 C29 H29 119.5
C28 C29 C30 121.04(18)
C30 C29 H29 119.5
C29 C30 H30 119.3
C31 C30 C29 121.45(18)
C31 C30 H30 119.3
C30 C31 H31 121.7
C32 C31 C30 116.65(19)
C32 C31 H31 121.7
C27 C32 S1 110.23(13)
C27 C32 C31 122.67(17)
C31 C32 S1 126.82(15)

loop_
_geom_bond_atom_site_label_1
_geom_bond_atom_site_label_2
_geom_bond_distance
S1 O2 1.4310(14)
S1 O3 1.4250(13)
S1 N1 1.6882(14)
S1 C32 1.7519(18)
O1 C26 1.196(2)
N1 C1 1.436(2)
N1 C26 1.423(2)
N2 C6 1.430(2)
N2 C7 1.379(2)
N2 C22 1.455(2)
N3 C7 1.334(2)
N3 C11 1.334(2)
N4 C11 1.386(2)
N4 C12 1.440(2)
N4 C23 1.453(2)
N5 C12 1.339(2)
N5 C16 1.334(2)
N6 C16 1.426(2)
N6 C17 1.397(2)
N6 C24 1.455(2)
N7 C17 1.335(2)
N7 C21 1.333(2)
N8 C2 1.426(2)
N8 C21 1.383(2)
N8 C25 1.453(2)
C1 C2 1.398(2)
C1 C6 1.394(2)
C2 C3 1.386(2)
C3 H3 0.9300
C3 C4 1.378(3)
C4 H4 0.9300
C4 C5 1.383(3)
C5 H5 0.9300
C5 C6 1.388(2)
C7 C8 1.397(2)
C8 H8 0.9300
C8 C9 1.377(3)
C9 H9 0.9300
C9 C10 1.378(3)
C10 H10 0.9300
C10 C11 1.397(2)
C12 C13 1.372(3)
C13 H13 0.9300
C13 C14 1.387(3)
C14 H14 0.9300
C14 C15 1.375(3)
C15 H15 0.9300
C15 C16 1.391(2)
C17 C18 1.400(2)
C18 H18 0.9300
C18 C19 1.380(3)
C19 H19 0.9300
C19 C20 1.378(3)
C20 H20 0.9300
C20 C21 1.403(2)
C22 H22A 0.9600
C22 H22B 0.9600
C22 H22C 0.9600
C23 H23A 0.9600
C23 H23B 0.9600
C23 H23C 0.9600
C24 H24A 0.9600
C24 H24B 0.9600
C24 H24C 0.9600
C25 H25A 0.9600
C25 H25B 0.9600
C25 H25C 0.9600
C26 C27 1.488(2)
C27 C28 1.386(2)
C27 C32 1.384(2)
C28 H28 0.9300
C28 C29 1.388(3)
C29 H29 0.9300
C29 C30 1.389(3)
C30 H30 0.9300
C30 C31 1.386(3)
C31 H31 0.9300
C31 C32 1.385(2)

loop_
_geom_torsion_atom_site_label_1
_geom_torsion_atom_site_label_2
_geom_torsion_atom_site_label_3
_geom_torsion_atom_site_label_4
_geom_torsion
S1 N1 C1 C2 69.75(18)
S1 N1 C1 C6 -108.07(15)
S1 N1 C26 O1 -168.22(14)
S1 N1 C26 C27 9.16(17)
O1 C26 C27 C28 -5.8(3)
O1 C26 C27 C32 172.41(17)
O2 S1 N1 C1 -104.53(13)
O2 S1 N1 C26 102.19(13)
O2 S1 C32 C27 -108.15(13)
O2 S1 C32 C31 65.91(17)
O3 S1 N1 C1 27.56(15)
O3 S1 N1 C26 -125.71(12)
O3 S1 C32 C27 117.75(13)
O3 S1 C32 C31 -68.19(18)
N1 S1 C32 C27 5.61(13)
N1 S1 C32 C31 179.67(16)
N1 C1 C2 N8 2.1(2)
N1 C1 C2 C3 -177.29(14)
N1 C1 C6 N2 1.0(2)
N1 C1 C6 C5 178.97(14)
N1 C26 C27 C28 176.88(16)
N1 C26 C27 C32 -4.9(2)
N2 C7 C8 C9 -173.21(17)
N3 C7 C8 C9 3.6(3)
N4 C12 C13 C14 177.24(15)
N5 C12 C13 C14 -0.9(3)
N6 C17 C18 C19 178.15(16)
N7 C17 C18 C19 0.1(3)
N8 C2 C3 C4 179.13(16)
C1 N1 C26 O1 39.3(2)
C1 N1 C26 C27 -143.32(15)
C1 C2 C3 C4 -1.5(2)
C2 N8 C21 N7 6.9(2)
C2 N8 C21 C20 -172.69(16)
C2 C1 C6 N2 -176.74(14)
C2 C1 C6 C5 1.2(2)
C2 C3 C4 C5 0.9(3)
C3 C4 C5 C6 0.8(3)
C4 C5 C6 N2 176.06(15)
C4 C5 C6 C1 -1.9(2)
C6 N2 C7 N3 6.3(2)
C6 N2 C7 C8 -176.64(16)
C6 C1 C2 N8 179.85(14)
C6 C1 C2 C3 0.5(2)
C7 N2 C6 C1 -110.86(18)
C7 N2 C6 C5 71.3(2)
C7 N3 C11 N4 -178.70(15)
C7 N3 C11 C10 2.1(2)
C7 C8 C9 C10 -1.2(3)
C8 C9 C10 C11 -0.7(3)
C9 C10 C11 N3 0.3(3)
C9 C10 C11 N4 -178.93(17)
C11 N3 C7 N2 172.98(14)
C11 N3 C7 C8 -4.1(3)
C11 N4 C12 N5 88.71(18)
C11 N4 C12 C13 -89.57(19)
C12 N4 C11 N3 12.8(2)
C12 N4 C11 C10 -168.00(17)
C12 N5 C16 N6 178.39(14)
C12 N5 C16 C15 -2.8(2)
C12 C13 C14 C15 -0.4(3)
C13 C14 C15 C16 0.0(3)
C14 C15 C16 N5 1.7(3)
C14 C15 C16 N6 -179.53(15)
C16 N5 C12 N4 -175.76(14)
C16 N5 C12 C13 2.4(2)
C16 N6 C17 N7 6.3(2)
C16 N6 C17 C18 -171.85(16)
C17 N6 C16 N5 -118.68(17)
C17 N6 C16 C15 62.4(2)
C17 N7 C21 N8 178.31(15)
C17 N7 C21 C20 -2.1(2)
C17 C18 C19 C20 -1.1(3)
C18 C19 C20 C21 0.6(3)
C19 C20 C21 N7 1.0(3)
C19 C20 C21 N8 -179.39(17)
C21 N7 C17 N6 -176.68(15)
C21 N7 C17 C18 1.5(3)
C21 N8 C2 C1 77.6(2)
C21 N8 C2 C3 -103.07(19)
C22 N2 C6 C1 81.3(2)
C22 N2 C6 C5 -96.54(19)
C22 N2 C7 N3 173.86(15)
C22 N2 C7 C8 -9.1(3)
C23 N4 C11 N3 161.28(15)
C23 N4 C11 C10 -19.5(2)
C23 N4 C12 N5 -60.4(2)
C23 N4 C12 C13 121.34(18)
C24 N6 C16 N5 36.3(2)
C24 N6 C16 C15 -142.61(18)
C24 N6 C17 N7 -148.40(17)
C24 N6 C17 C18 33.4(2)
C25 N8 C2 C1 -115.10(19)
C25 N8 C2 C3 64.2(2)
C25 N8 C21 N7 -159.83(17)
C25 N8 C21 C20 20.5(3)
C26 N1 C1 C2 -139.30(16)
C26 N1 C1 C6 42.9(2)
C26 C27 C28 C29 177.10(16)
C26 C27 C32 S1 -1.23(18)
C26 C27 C32 C31 -175.58(16)
C27 C28 C29 C30 -1.2(3)
C28 C27 C32 S1 177.11(13)
C28 C27 C32 C31 2.8(3)
C28 C29 C30 C31 1.8(3)
C29 C30 C31 C32 -0.1(3)
C30 C31 C32 S1 -175.53(14)
C30 C31 C32 C27 -2.1(3)
C32 S1 N1 C1 144.54(13)
C32 S1 N1 C26 -8.74(13)
C32 C27 C28 C29 -1.0(3)
